data_7713301
loop_
_publ_author_name
'Bonnin, Maxime A.'
'Feldmann, Claus'

_publ_section_title
;
 Oxychloridoselenites(IV) with cubane-derived anions and stepwise
 chlorine-to-oxygen exchange.
;
_journal_name_full 'Dalton transactions (Cambridge, England : 2003)'
_journal_paper_doi 10.1039/d3dt01424j
_journal_year 2023
_chemical_formula_moiety '2(Cl4 Se), 2(Cl2 O Se), 2(Cl), 2(C8 H15 N2)'
_chemical_formula_sum 'C16 H30 Cl14 N4 O2 Se4'
_chemical_formula_weight 1122.58
_space_group_crystal_system monoclinic
_space_group_IT_number 14
_space_group_name_Hall '-P 2yn'
_space_group_name_H-M_alt 'P 1 21/n 1'
_atom_sites_solution_hydrogens geom
_audit_creation_date 2023-04-25
_audit_creation_method
;
Olex2 1.3
(compiled 2020.11.12 svn.r5f609507 for OlexSys, GUI svn.r6408)
;
_audit_update_record
;
2023-04-26 deposited with the CCDC.	2023-06-12 downloaded from the CCDC.
;
_cell_angle_alpha 90
_cell_angle_beta 94.713(8)
_cell_angle_gamma 90
_cell_formula_units_Z 2
_cell_length_a 11.4012(12)
_cell_length_b 10.6225(14)
_cell_length_c 16.1950(15)
_cell_measurement_reflns_used 6820
_cell_measurement_temperature 213
_cell_measurement_theta_max 28.12
_cell_measurement_theta_min 2.04
_cell_volume 1954.7(4)
_computing_cell_refinement 'STOE X-Area'
_computing_data_collection 'STOE X-Area'
_computing_data_reduction 'STOE X-Area'
_computing_molecular_graphics 'Olex2 1.3 (Dolomanov et al., 2009)'
_computing_publication_material 'Olex2 1.3 (Dolomanov et al., 2009)'
_computing_structure_refinement 'SHELXL 2018/3 (Sheldrick, 2015)'
_computing_structure_solution 'SHELXT  (Sheldrick, 2015)'
_diffrn_ambient_temperature 213.0
_diffrn_detector_area_resol_mean 6.67
_diffrn_detector_type 'STOE Imaging Plate'
_diffrn_measured_fraction_theta_full 1.000
_diffrn_measured_fraction_theta_max 1.000
_diffrn_measurement_details
;
 226 frames, detector distance = 100 mm
;
_diffrn_measurement_device '2-circle diffractometer'
_diffrn_measurement_device_type 'STOE IPDS II'
_diffrn_measurement_method 'rotation method, \w scans'
_diffrn_radiation_type MoK\a
_diffrn_radiation_wavelength 0.71073
_diffrn_reflns_av_R_equivalents 0.0410
_diffrn_reflns_av_unetI/netI 0.0519
_diffrn_reflns_Laue_measured_fraction_full 1.000
_diffrn_reflns_Laue_measured_fraction_max 1.000
_diffrn_reflns_limit_h_max 13
_diffrn_reflns_limit_h_min -13
_diffrn_reflns_limit_k_max 12
_diffrn_reflns_limit_k_min -12
_diffrn_reflns_limit_l_max 19
_diffrn_reflns_limit_l_min -17
_diffrn_reflns_number 14175
_diffrn_reflns_point_group_measured_fraction_full 1.000
_diffrn_reflns_point_group_measured_fraction_max 1.000
_diffrn_reflns_theta_full 24.998
_diffrn_reflns_theta_max 24.998
_diffrn_reflns_theta_min 2.105
_exptl_absorpt_coefficient_mu 4.735
_exptl_absorpt_correction_T_max 0.0674
_exptl_absorpt_correction_T_min 0.0052
_exptl_absorpt_correction_type multi-scan
_exptl_absorpt_process_details
;
STOE LANA, absorption correction by scaling of reflection intensities.
J. Koziskova, F. Hahn, J. Richter, J. Kozisek, "Comparison of different
absorption corrections on the model structure of tetrakis(\m~2~-acetato)-
diaqua-di-copper(II)", Acta Chimica Slovaca, vol. 9, no. 2, 2016, pp. 136 - 140.
Afterwards a spherical absorption correction was performed within STOE LANA.
;
_exptl_crystal_colour colourless
_exptl_crystal_colour_primary colourless
_exptl_crystal_density_diffrn 1.907
_exptl_crystal_density_method 'not measured'
_exptl_crystal_description irregular
_exptl_crystal_F_000 1088
_exptl_crystal_size_max 0.24
_exptl_crystal_size_mid 0.16
_exptl_crystal_size_min 0.13
_refine_diff_density_max 0.719
_refine_diff_density_min -1.001
_refine_diff_density_rms 0.123
_refine_ls_extinction_method none
_refine_ls_goodness_of_fit_ref 0.823
_refine_ls_hydrogen_treatment constr
_refine_ls_matrix_type full
_refine_ls_number_parameters 203
_refine_ls_number_reflns 3448
_refine_ls_number_restraints 0
_refine_ls_restrained_S_all 0.823
_refine_ls_R_factor_all 0.0516
_refine_ls_R_factor_gt 0.0382
_refine_ls_shift/su_max 0.001
_refine_ls_shift/su_mean 0.000
_refine_ls_structure_factor_coef Fsqd
_refine_ls_weighting_details 'w=1/[\s^2^(Fo^2^)+(0.0556P)^2^] where P=(Fo^2^+2Fc^2^)/3'
_refine_ls_weighting_scheme calc
_refine_ls_wR_factor_gt 0.0845
_refine_ls_wR_factor_ref 0.0864
_reflns_Friedel_coverage 0.000
_reflns_number_gt 2315
_reflns_number_total 3448
_reflns_threshold_expression 'I > 2\s(I)'
_cod_data_source_file d3dt01424j2.cif
_cod_data_source_block 3
_cod_database_code 7713301
_shelx_shelxl_version_number 2018/3
_shelx_space_group_comment
;
The symmetry employed for this shelxl refinement is uniquely defined
by the following loop, which should always be used as a source of
symmetry information in preference to the above space-group names.
They are only intended as comments.
;
_shelx_estimated_absorpt_t_max 0.578
_shelx_estimated_absorpt_t_min 0.396
_olex2_refinement_description
;
1. Fixed Uiso
 At 1.2 times of:
  All C(H) groups, All C(H,H) groups, All C(H,H,H,H) groups
 At 1.5 times of:
  All C(H,H,H) groups, All C(H,H,H,H,H,H) groups
2. Others
 Sof(H5BC)=Sof(H5BD)=Sof(C6A)=Sof(H6AA)=Sof(H6AB)=1-FVAR(1)
 Sof(H5AA)=Sof(H5AB)=Sof(C6B)=Sof(H6BA)=Sof(H6BB)=FVAR(1)
 Sof(H8BD)=Sof(H8BE)=Sof(H8BF)=Sof(C7A)=Sof(H7AA)=Sof(H7AB)=1-FVAR(2)
 Sof(H8AA)=Sof(H8AB)=Sof(H8AC)=Sof(C7B)=Sof(H7BA)=Sof(H7BB)=FVAR(2)
3.a Secondary CH2 refined with riding coordinates:
 C5(H5AA,H5AB), C5(H5BC,H5BD), C6B(H6BA,H6BB), C7B(H7BA,H7BB), C6A(H6AA,H6AB),
 C7A(H7AA,H7AB)
3.b Aromatic/amide H refined with riding coordinates:
 C4(H4), C2(H2), C3(H3)
3.c Idealised Me refined as rotating group:
 C1(H1A,H1B,H1C), C8(H8AA,H8AB,H8AC), C8(H8BD,H8BE,H8BF)
;
_olex2_submission_special_instructions 'No special instructions were received'

loop_
_space_group_symop_operation_xyz
'x, y, z'
'-x+1/2, y+1/2, -z+1/2'
'-x, -y, -z'
'x-1/2, -y-1/2, z-1/2'

loop_
_atom_site_label
_atom_site_type_symbol
_atom_site_fract_x
_atom_site_fract_y
_atom_site_fract_z
_atom_site_U_iso_or_equiv
_atom_site_adp_type
_atom_site_occupancy
_atom_site_site_symmetry_order
_atom_site_calc_flag
_atom_site_refinement_flags_posn
_atom_site_refinement_flags_adp
_atom_site_refinement_flags_occupancy
_atom_site_disorder_assembly
_atom_site_disorder_group
Se2 Se 0.96394(4) 0.34146(4) 0.56032(3) 0.04008(14) Uani 1 1 d . . . . .
Se1 Se 0.71536(4) 0.64253(5) 0.57594(3) 0.05433(17) Uani 1 1 d . . . . .
Cl3 Cl 0.99201(10) 0.58602(10) 0.59677(7) 0.0436(3) Uani 1 1 d . . . . .
Cl5 Cl 0.75905(11) 0.37175(12) 0.52366(8) 0.0545(3) Uani 1 1 d . . . . .
Cl4 Cl 0.92816(13) 0.30181(13) 0.68822(8) 0.0609(4) Uani 1 1 d . . . . .
Cl6 Cl 1.16937(12) 0.31437(12) 0.59554(9) 0.0593(3) Uani 1 1 d . . . . .
Cl7 Cl 0.94762(14) 0.14261(11) 0.51875(10) 0.0678(4) Uani 1 1 d . . . . .
Cl1 Cl 0.70713(13) 0.57310(15) 0.70428(9) 0.0695(4) Uani 1 1 d . . . . .
Cl2 Cl 0.74363(16) 0.84222(15) 0.61118(14) 0.0911(6) Uani 1 1 d . . . . .
O1 O 0.5790(3) 0.6389(4) 0.5385(3) 0.0701(11) Uani 1 1 d . . . . .
N1 N 0.3781(4) 0.5303(4) 0.7132(3) 0.0592(12) Uani 1 1 d . . . . .
N2 N 0.4793(4) 0.3625(4) 0.7033(3) 0.0648(13) Uani 1 1 d . . . . .
C4 C 0.4294(5) 0.4582(6) 0.6620(4) 0.0604(15) Uani 1 1 d . . . . .
H4 H 0.430759 0.472066 0.604779 0.073 Uiso 1 1 calc R U . . .
C2 C 0.3962(6) 0.4800(6) 0.7906(4) 0.0727(17) Uani 1 1 d . . . . .
H2 H 0.369759 0.513079 0.839572 0.087 Uiso 1 1 calc R U . . .
C3 C 0.4581(6) 0.3757(6) 0.7839(4) 0.0764(18) Uani 1 1 d . . . . .
H3 H 0.482997 0.320599 0.827242 0.092 Uiso 1 1 calc R U . . .
C1 C 0.3110(6) 0.6445(6) 0.6911(5) 0.090(2) Uani 1 1 d . . . . .
H1A H 0.346629 0.687913 0.646815 0.135 Uiso 1 1 calc R U . . .
H1B H 0.311237 0.699164 0.739084 0.135 Uiso 1 1 calc R U . . .
H1C H 0.230580 0.621983 0.672764 0.135 Uiso 1 1 calc R U . . .
C5 C 0.5476(7) 0.2635(7) 0.6665(5) 0.104(2) Uani 1 1 d . . . . .
H5AA H 0.616192 0.238059 0.703195 0.125 Uiso 0.51(3) 1 calc R U P A 1
H5AB H 0.572856 0.288187 0.612417 0.125 Uiso 0.51(3) 1 calc R U P A 1
H5BC H 0.557637 0.292758 0.610136 0.125 Uiso 0.49(3) 1 calc R U P A 2
H5BD H 0.625877 0.268064 0.696334 0.125 Uiso 0.49(3) 1 calc R U P A 2
C8 C 0.3999(9) -0.0516(8) 0.6076(6) 0.131(3) Uani 1 1 d . . . . .
H8AA H 0.343216 -0.023049 0.563597 0.197 Uiso 0.46(2) 1 calc R U P B 1
H8AB H 0.362009 -0.057385 0.658946 0.197 Uiso 0.46(2) 1 calc R U P B 1
H8AC H 0.429674 -0.133682 0.593518 0.197 Uiso 0.46(2) 1 calc R U P B 1
H8BD H 0.333113 -0.064885 0.567427 0.197 Uiso 0.54(2) 1 calc R U P B 2
H8BE H 0.382887 -0.086997 0.660509 0.197 Uiso 0.54(2) 1 calc R U P B 2
H8BF H 0.468815 -0.092387 0.588543 0.197 Uiso 0.54(2) 1 calc R U P B 2
C6B C 0.446(2) 0.1541(16) 0.6585(10) 0.069(6) Uani 0.51(3) 1 d . . P A 1
H6BA H 0.421913 0.130252 0.713053 0.083 Uiso 0.51(3) 1 calc R U P A 1
H6BB H 0.376639 0.182374 0.623619 0.083 Uiso 0.51(3) 1 calc R U P A 1
C7B C 0.5061(16) 0.0459(15) 0.6186(10) 0.074(6) Uani 0.46(2) 1 d . . P A 1
H7BA H 0.571926 0.012668 0.654810 0.089 Uiso 0.46(2) 1 calc R U P B 1
H7BB H 0.534011 0.070044 0.565185 0.089 Uiso 0.46(2) 1 calc R U P B 1
C6A C 0.523(2) 0.1310(16) 0.6580(11) 0.083(7) Uani 0.49(3) 1 d . . P A 2
H6AA H 0.588087 0.093120 0.630679 0.099 Uiso 0.49(3) 1 calc R U P A 2
H6AB H 0.525978 0.095460 0.713967 0.099 Uiso 0.49(3) 1 calc R U P A 2
C7A C 0.4236(18) 0.0920(16) 0.6177(15) 0.110(7) Uani 0.54(2) 1 d . . P A 2
H7AA H 0.419715 0.128804 0.562008 0.132 Uiso 0.54(2) 1 calc R U P B 2
H7AB H 0.358399 0.128094 0.645698 0.132 Uiso 0.54(2) 1 calc R U P B 2

loop_
_atom_site_aniso_label
_atom_site_aniso_U_11
_atom_site_aniso_U_22
_atom_site_aniso_U_33
_atom_site_aniso_U_23
_atom_site_aniso_U_13
_atom_site_aniso_U_12
Se2 0.0472(3) 0.0323(2) 0.0408(3) 0.00023(19) 0.0038(2) 0.00163(19)
Se1 0.0478(3) 0.0542(3) 0.0610(4) -0.0092(2) 0.0044(2) 0.0067(2)
Cl3 0.0504(7) 0.0397(6) 0.0407(6) -0.0061(5) 0.0042(5) 0.0009(5)
Cl5 0.0494(7) 0.0597(7) 0.0541(8) -0.0077(6) 0.0014(6) -0.0055(6)
Cl4 0.0729(9) 0.0656(8) 0.0450(7) 0.0136(6) 0.0099(6) -0.0038(7)
Cl6 0.0544(7) 0.0613(8) 0.0612(8) 0.0107(6) -0.0014(6) 0.0121(6)
Cl7 0.0937(10) 0.0317(6) 0.0777(10) -0.0061(6) 0.0054(8) -0.0002(6)
Cl1 0.0675(9) 0.0864(10) 0.0554(9) -0.0156(7) 0.0100(7) -0.0023(7)
Cl2 0.0874(11) 0.0568(9) 0.1272(16) -0.0221(9) -0.0031(10) 0.0097(8)
O1 0.059(2) 0.080(3) 0.070(3) -0.006(2) -0.004(2) -0.0052(19)
N1 0.060(3) 0.068(3) 0.046(3) 0.011(2) -0.015(2) -0.014(2)
N2 0.059(3) 0.065(3) 0.070(4) 0.012(3) -0.001(3) -0.018(2)
C4 0.060(3) 0.071(4) 0.049(3) 0.010(3) -0.005(3) -0.023(3)
C2 0.077(4) 0.086(5) 0.054(4) 0.008(3) -0.001(3) -0.012(4)
C3 0.088(5) 0.078(4) 0.060(4) 0.026(3) -0.009(3) -0.015(4)
C1 0.099(5) 0.090(5) 0.075(5) 0.002(4) -0.027(4) 0.008(4)
C5 0.127(7) 0.069(5) 0.116(7) 0.000(4) 0.004(5) -0.002(4)
C8 0.159(9) 0.088(6) 0.142(9) -0.005(6) -0.011(7) -0.032(6)
C6B 0.062(13) 0.060(9) 0.088(10) -0.001(8) 0.017(8) 0.019(8)
C7B 0.078(12) 0.057(10) 0.087(11) -0.002(8) 0.005(8) 0.032(8)
C6A 0.067(15) 0.069(11) 0.114(13) -0.024(9) 0.017(9) 0.016(8)
C7A 0.098(15) 0.061(10) 0.166(19) -0.020(10) -0.017(12) 0.017(9)

loop_
_atom_type_symbol
_atom_type_description
_atom_type_scat_dispersion_real
_atom_type_scat_dispersion_imag
_atom_type_scat_source
C C 0.0033 0.0016 'International Tables Vol C Tables 4.2.6.8 and 6.1.1.4'
H H 0.0000 0.0000 'International Tables Vol C Tables 4.2.6.8 and 6.1.1.4'
Cl Cl 0.1484 0.1585 'International Tables Vol C Tables 4.2.6.8 and 6.1.1.4'
N N 0.0061 0.0033 'International Tables Vol C Tables 4.2.6.8 and 6.1.1.4'
O O 0.0106 0.0060 'International Tables Vol C Tables 4.2.6.8 and 6.1.1.4'
Se Se -0.0929 2.2259 'International Tables Vol C Tables 4.2.6.8 and 6.1.1.4'

loop_
_geom_angle_atom_site_label_1
_geom_angle_atom_site_label_2
_geom_angle_atom_site_label_3
_geom_angle
_geom_angle_site_symmetry_1
_geom_angle_site_symmetry_3
_geom_angle_publ_flag
Cl4 Se2 Cl5 90.38(5) . . ?
Cl4 Se2 Cl6 90.35(5) . . ?
Cl4 Se2 Cl7 94.96(6) . . ?
Cl6 Se2 Cl5 178.99(5) . . ?
Cl7 Se2 Cl5 89.82(5) . . ?
Cl7 Se2 Cl6 90.80(6) . . ?
Cl2 Se1 Cl1 95.37(7) . . ?
O1 Se1 Cl1 103.26(16) . . ?
O1 Se1 Cl2 103.54(15) . . ?
C4 N1 C2 108.2(5) . . ?
C4 N1 C1 125.8(5) . . ?
C2 N1 C1 126.0(6) . . ?
C4 N2 C3 107.8(5) . . ?
C4 N2 C5 124.7(6) . . ?
C3 N2 C5 127.5(6) . . ?
N1 C4 N2 109.2(5) . . ?
N1 C4 H4 125.4 . . ?
N2 C4 H4 125.4 . . ?
N1 C2 H2 126.4 . . ?
C3 C2 N1 107.2(6) . . ?
C3 C2 H2 126.4 . . ?
N2 C3 H3 126.1 . . ?
C2 C3 N2 107.7(5) . . ?
C2 C3 H3 126.1 . . ?
N1 C1 H1A 109.5 . . ?
N1 C1 H1B 109.5 . . ?
N1 C1 H1C 109.5 . . ?
H1A C1 H1B 109.5 . . ?
H1A C1 H1C 109.5 . . ?
H1B C1 H1C 109.5 . . ?
N2 C5 H5AA 112.1 . . ?
N2 C5 H5AB 112.1 . . ?
N2 C5 H5BC 104.9 . . ?
N2 C5 H5BD 104.9 . . ?
N2 C5 C6B 98.3(9) . . ?
H5AA C5 H5AB 109.7 . . ?
H5BC C5 H5BD 105.8 . . ?
C6B C5 H5AA 112.1 . . ?
C6B C5 H5AB 112.1 . . ?
C6A C5 N2 129.5(12) . . ?
C6A C5 H5BC 104.9 . . ?
C6A C5 H5BD 104.9 . . ?
H8AA C8 H8AB 109.5 . . ?
H8AA C8 H8AC 109.5 . . ?
H8AB C8 H8AC 109.5 . . ?
H8BD C8 H8BE 109.5 . . ?
H8BD C8 H8BF 109.5 . . ?
H8BE C8 H8BF 109.5 . . ?
C7B C8 H8AA 109.5 . . ?
C7B C8 H8AB 109.5 . . ?
C7B C8 H8AC 109.5 . . ?
C7A C8 H8BD 109.5 . . ?
C7A C8 H8BE 109.5 . . ?
C7A C8 H8BF 109.5 . . ?
C5 C6B H6BA 111.1 . . ?
C5 C6B H6BB 111.1 . . ?
H6BA C6B H6BB 109.1 . . ?
C7B C6B C5 103.3(16) . . ?
C7B C6B H6BA 111.1 . . ?
C7B C6B H6BB 111.1 . . ?
C8 C7B H7BA 111.8 . . ?
C8 C7B H7BB 111.8 . . ?
C6B C7B C8 100.1(14) . . ?
C6B C7B H7BA 111.8 . . ?
C6B C7B H7BB 111.8 . . ?
H7BA C7B H7BB 109.5 . . ?
C5 C6A H6AA 107.3 . . ?
C5 C6A H6AB 107.3 . . ?
H6AA C6A H6AB 106.9 . . ?
C7A C6A C5 120(2) . . ?
C7A C6A H6AA 107.3 . . ?
C7A C6A H6AB 107.3 . . ?
C8 C7A H7AA 107.5 . . ?
C8 C7A H7AB 107.5 . . ?
C6A C7A C8 119.4(17) . . ?
C6A C7A H7AA 107.5 . . ?
C6A C7A H7AB 107.5 . . ?
H7AA C7A H7AB 107.0 . . ?

loop_
_geom_bond_atom_site_label_1
_geom_bond_atom_site_label_2
_geom_bond_distance
_geom_bond_site_symmetry_2
_geom_bond_publ_flag
Se2 Cl5 2.3843(14) . ?
Se2 Cl4 2.1848(14) . ?
Se2 Cl6 2.3821(14) . ?
Se2 Cl7 2.2201(13) . ?
Se1 Cl1 2.2147(17) . ?
Se1 Cl2 2.2134(16) . ?
Se1 O1 1.622(4) . ?
N1 C4 1.304(7) . ?
N1 C2 1.362(7) . ?
N1 C1 1.462(8) . ?
N2 C4 1.319(7) . ?
N2 C3 1.354(8) . ?
N2 C5 1.464(9) . ?
C4 H4 0.9400 . ?
C2 H2 0.9400 . ?
C2 C3 1.323(9) . ?
C3 H3 0.9400 . ?
C1 H1A 0.9700 . ?
C1 H1B 0.9700 . ?
C1 H1C 0.9700 . ?
C5 H5AA 0.9800 . ?
C5 H5AB 0.9800 . ?
C5 H5BC 0.9800 . ?
C5 H5BD 0.9800 . ?
C5 C6B 1.64(2) . ?
C5 C6A 1.439(17) . ?
C8 H8AA 0.9700 . ?
C8 H8AB 0.9700 . ?
C8 H8AC 0.9700 . ?
C8 H8BD 0.9700 . ?
C8 H8BE 0.9700 . ?
C8 H8BF 0.9700 . ?
C8 C7B 1.592(19) . ?
C8 C7A 1.555(18) . ?
C6B H6BA 0.9800 . ?
C6B H6BB 0.9800 . ?
C6B C7B 1.51(3) . ?
C7B H7BA 0.9800 . ?
C7B H7BB 0.9800 . ?
C6A H6AA 0.9800 . ?
C6A H6AB 0.9800 . ?
C6A C7A 1.33(3) . ?
C7A H7AA 0.9800 . ?
C7A H7AB 0.9800 . ?

loop_
_geom_torsion_atom_site_label_1
_geom_torsion_atom_site_label_2
_geom_torsion_atom_site_label_3
_geom_torsion_atom_site_label_4
_geom_torsion
_geom_torsion_site_symmetry_1
_geom_torsion_site_symmetry_2
_geom_torsion_site_symmetry_3
_geom_torsion_site_symmetry_4
_geom_torsion_publ_flag
N1 C2 C3 N2 0.7(7) . . . . ?
N2 C5 C6B C7B 178.6(10) . . . . ?
N2 C5 C6A C7A 58(2) . . . . ?
C4 N1 C2 C3 -0.8(7) . . . . ?
C4 N2 C3 C2 -0.4(7) . . . . ?
C4 N2 C5 C6B -100.7(8) . . . . ?
C4 N2 C5 C6A -115.3(14) . . . . ?
C2 N1 C4 N2 0.5(6) . . . . ?
C3 N2 C4 N1 -0.1(6) . . . . ?
C3 N2 C5 C6B 81.3(9) . . . . ?
C3 N2 C5 C6A 66.7(15) . . . . ?
C1 N1 C4 N2 -178.6(5) . . . . ?
C1 N1 C2 C3 178.3(6) . . . . ?
C5 N2 C4 N1 -178.4(5) . . . . ?
C5 N2 C3 C2 177.9(6) . . . . ?
C5 C6B C7B C8 -176.4(9) . . . . ?
C5 C6A C7A C8 178.8(14) . . . . ?
